data_7116731
loop_
_publ_author_name
'Yuichi Takasaki'
'Satoshi Takamizawa'

_publ_section_title
;
 Reversible crystal deformation of a single-crystal host of copper(II)
 1-naphthoate-pyrazine through crystal phase transition induced by
 methanol vapor sorption
;
_journal_name_full Chem.Commun.
_journal_page_first 5024
_journal_paper_doi 10.1039/C4cc09948F
_journal_volume 51
_journal_year 2015
_chemical_formula_sum 'C48 H32 Cu2 N2 O8'
_chemical_formula_weight 891.84
_chemical_name_systematic
; 
 ? 
;
_space_group_IT_number 2
_symmetry_cell_setting triclinic
_symmetry_space_group_name_Hall '-P 1'
_symmetry_space_group_name_H-M 'P -1'
_atom_sites_solution_hydrogens geom
_atom_sites_solution_primary direct
_atom_sites_solution_secondary difmap
_audit_creation_method SHELXL-97
_audit_update_record
;
2014-12-11 deposited with the CCDC.
2015-02-17 downloaded from the CCDC.
;
_cell_angle_alpha 80.612(2)
_cell_angle_beta 75.2150(10)
_cell_angle_gamma 89.821(2)
_cell_formula_units_Z 2
_cell_length_a 10.6065(8)
_cell_length_b 11.6485(9)
_cell_length_c 17.4513(14)
_cell_measurement_reflns_used 5187
_cell_measurement_temperature 293
_cell_measurement_theta_max 28.27
_cell_measurement_theta_min 2.45
_cell_volume 2055.1(3)
_computing_cell_refinement 'Bruker SMART'
_computing_data_collection 'Bruker SMART'
_computing_data_reduction 'Bruker SAINT'
_computing_molecular_graphics 'Bruker SHELXTL'
_computing_publication_material 'Bruker SHELXTL'
_computing_structure_refinement 'SHELXL-97 (Sheldrick, 1997)'
_computing_structure_solution 'SHELXS-97 (Sheldrick, 1990)'
_diffrn_ambient_temperature 293
_diffrn_detector_area_resol_mean 8.366
_diffrn_measured_fraction_theta_full 0.986
_diffrn_measured_fraction_theta_max 0.986
_diffrn_measurement_device_type 'CCD area detector'
_diffrn_measurement_method 'phi and omega scans'
_diffrn_radiation_monochromator graphite
_diffrn_radiation_source 'fine-focus sealed tube'
_diffrn_radiation_type MoK\a
_diffrn_radiation_wavelength 0.71073
_diffrn_reflns_av_R_equivalents 0.0259
_diffrn_reflns_av_sigmaI/netI 0.0565
_diffrn_reflns_limit_h_max 14
_diffrn_reflns_limit_h_min -12
_diffrn_reflns_limit_k_max 13
_diffrn_reflns_limit_k_min -15
_diffrn_reflns_limit_l_max 23
_diffrn_reflns_limit_l_min -23
_diffrn_reflns_number 15194
_diffrn_reflns_theta_full 28.28
_diffrn_reflns_theta_max 28.28
_diffrn_reflns_theta_min 1.22
_exptl_absorpt_coefficient_mu 1.093
_exptl_absorpt_correction_T_max 0.8986
_exptl_absorpt_correction_T_min 0.6110
_exptl_absorpt_correction_type empirical
_exptl_absorpt_process_details
;
SADABS; sheldrick; 1996
;
_exptl_crystal_colour green
_exptl_crystal_density_diffrn 1.441
_exptl_crystal_density_method 'not measured'
_exptl_crystal_description plate
_exptl_crystal_F_000 912
_exptl_crystal_size_max 0.50
_exptl_crystal_size_mid 0.25
_exptl_crystal_size_min 0.10
_refine_diff_density_max 0.677
_refine_diff_density_min -0.596
_refine_diff_density_rms 0.169
_refine_ls_extinction_method none
_refine_ls_goodness_of_fit_ref 1.018
_refine_ls_hydrogen_treatment constr
_refine_ls_matrix_type full
_refine_ls_number_parameters 541
_refine_ls_number_reflns 10052
_refine_ls_number_restraints 0
_refine_ls_restrained_S_all 1.018
_refine_ls_R_factor_all 0.0882
_refine_ls_R_factor_gt 0.0509
_refine_ls_shift/su_max 0.001
_refine_ls_shift/su_mean 0.000
_refine_ls_structure_factor_coef Fsqd
_refine_ls_weighting_details 'calc w=1/[\s^2^(Fo^2^)+(0.0916P)^2^+0.0000P] where P=(Fo^2^+2Fc^2^)/3'
_refine_ls_weighting_scheme calc
_refine_ls_wR_factor_gt 0.1365
_refine_ls_wR_factor_ref 0.1625
_reflns_number_gt 6592
_reflns_number_total 10052
_reflns_threshold_expression >2sigma(I)
_cod_data_source_file c4cc09948f3.cif
_cod_data_source_block a_293K
_cod_original_sg_symbol_H-M P-1
_cod_database_code 7116731

loop_
_symmetry_equiv_pos_as_xyz
'x, y, z'
'-x, -y, -z'

loop_
_atom_site_label
_atom_site_type_symbol
_atom_site_fract_x
_atom_site_fract_y
_atom_site_fract_z
_atom_site_U_iso_or_equiv
_atom_site_adp_type
_atom_site_occupancy
_atom_site_symmetry_multiplicity
_atom_site_calc_flag
_atom_site_refinement_flags
C1 C 0.0901(3) 0.3172(3) -0.0529(2) 0.0458(8) Uani 1 1 d .
C2 C 0.1520(4) 0.2120(3) -0.0840(3) 0.0597(10) Uani 1 1 d .
C3 C 0.2038(5) 0.2247(4) -0.1654(3) 0.0877(15) Uani 1 1 d .
H3 H 0.1949 0.2954 -0.1967 0.105 Uiso 1 1 calc R
C4 C 0.2698(7) 0.1368(6) -0.2042(5) 0.136(3) Uani 1 1 d .
H4 H 0.3035 0.1487 -0.2597 0.163 Uiso 1 1 calc R
C5 C 0.2822(7) 0.0368(7) -0.1594(5) 0.125(3) Uani 1 1 d .
H5 H 0.3266 -0.0216 -0.1844 0.150 Uiso 1 1 calc R
C6 C 0.2300(5) 0.0143(4) -0.0739(5) 0.0969(19) Uani 1 1 d .
C7 C 0.2391(7) -0.0945(5) -0.0266(6) 0.129(3) Uani 1 1 d .
H7 H 0.2822 -0.1535 -0.0515 0.154 Uiso 1 1 calc R
C8 C 0.1861(7) -0.1157(5) 0.0551(6) 0.127(3) Uani 1 1 d .
H8 H 0.1952 -0.1879 0.0845 0.152 Uiso 1 1 calc R
C9 C 0.1176(6) -0.0286(4) 0.0951(4) 0.1049(19) Uani 1 1 d .
H9 H 0.0819 -0.0429 0.1504 0.126 Uiso 1 1 calc R
C10 C 0.1048(4) 0.0783(3) 0.0499(3) 0.0752(13) Uani 1 1 d .
H10 H 0.0579 0.1350 0.0756 0.090 Uiso 1 1 calc R
C11 C 0.1614(4) 0.1039(3) -0.0345(3) 0.0651(12) Uani 1 1 d .
C12 C 0.2328(3) 0.5764(3) -0.02350(19) 0.0394(7) Uani 1 1 d .
C13 C 0.3699(3) 0.6243(3) -0.0410(2) 0.0417(7) Uani 1 1 d .
C14 C 0.4220(3) 0.6233(3) 0.0234(2) 0.0573(9) Uani 1 1 d .
H14 H 0.3734 0.5892 0.0743 0.069 Uiso 1 1 calc R
C15 C 0.5470(4) 0.6723(4) 0.0147(3) 0.0721(12) Uani 1 1 d .
H15 H 0.5803 0.6693 0.0594 0.087 Uiso 1 1 calc R
C16 C 0.6183(4) 0.7232(4) -0.0578(3) 0.0720(12) Uani 1 1 d .
H16 H 0.7001 0.7567 -0.0629 0.086 Uiso 1 1 calc R
C17 C 0.5708(3) 0.7265(3) -0.1264(3) 0.0570(10) Uani 1 1 d .
C18 C 0.6454(4) 0.7820(4) -0.2046(3) 0.0801(14) Uani 1 1 d .
H18 H 0.7268 0.8162 -0.2095 0.096 Uiso 1 1 calc R
C19 C 0.6024(5) 0.7863(5) -0.2698(3) 0.0942(17) Uani 1 1 d .
H19 H 0.6522 0.8251 -0.3191 0.113 Uiso 1 1 calc R
C20 C 0.4830(5) 0.7328(4) -0.2647(3) 0.0861(15) Uani 1 1 d .
H20 H 0.4542 0.7347 -0.3110 0.103 Uiso 1 1 calc R
C21 C 0.4061(4) 0.6768(4) -0.1916(2) 0.0627(10) Uani 1 1 d .
H21 H 0.3272 0.6404 -0.1897 0.075 Uiso 1 1 calc R
C22 C 0.4462(3) 0.6741(3) -0.1196(2) 0.0459(8) Uani 1 1 d .
C23 C 0.1406(4) -0.1129(3) 0.4017(2) 0.0531(9) Uani 1 1 d .
C24 C 0.2245(4) -0.1793(4) 0.3414(2) 0.0607(10) Uani 1 1 d .
C25 C 0.2930(5) -0.1158(4) 0.2699(3) 0.0774(13) Uani 1 1 d .
H25 H 0.2815 -0.0361 0.2595 0.093 Uiso 1 1 calc R
C26 C 0.3805(6) -0.1682(6) 0.2119(3) 0.114(2) Uani 1 1 d .
H26 H 0.4282 -0.1233 0.1643 0.136 Uiso 1 1 calc R
C27 C 0.3947(6) -0.2859(6) 0.2262(4) 0.1067(19) Uani 1 1 d .
H27 H 0.4523 -0.3210 0.1879 0.128 Uiso 1 1 calc R
C28 C 0.3240(5) -0.3538(4) 0.2972(3) 0.0738(12) Uani 1 1 d .
C29 C 0.3383(6) -0.4773(5) 0.3134(4) 0.0912(16) Uani 1 1 d .
H29 H 0.3939 -0.5126 0.2745 0.109 Uiso 1 1 calc R
C30 C 0.2747(6) -0.5432(5) 0.3823(4) 0.0994(18) Uani 1 1 d .
H30 H 0.2898 -0.6222 0.3926 0.119 Uiso 1 1 calc R
C31 C 0.1876(5) -0.4925(5) 0.4370(4) 0.0894(16) Uani 1 1 d .
H31 H 0.1396 -0.5396 0.4836 0.107 Uiso 1 1 calc R
C32 C 0.1670(4) -0.3755(3) 0.4270(3) 0.0619(10) Uani 1 1 d .
H32 H 0.1065 -0.3450 0.4664 0.074 Uiso 1 1 calc R
C33 C 0.2366(4) -0.3015(4) 0.3575(3) 0.0622(10) Uani 1 1 d .
C34 C 0.1981(3) 0.1064(3) 0.5147(2) 0.0495(8) Uani 1 1 d .
C35 C 0.3107(4) 0.1749(4) 0.5249(2) 0.0590(10) Uani 1 1 d .
C36 C 0.4356(4) 0.1516(4) 0.4891(3) 0.0800(13) Uani 1 1 d .
H36 H 0.4525 0.0898 0.4608 0.096 Uiso 1 1 calc R
C37 C 0.5407(5) 0.2230(6) 0.4955(4) 0.1022(19) Uani 1 1 d .
H37 H 0.6266 0.2083 0.4713 0.123 Uiso 1 1 calc R
C38 C 0.5136(6) 0.3116(6) 0.5368(4) 0.111(2) Uani 1 1 d .
H38 H 0.5828 0.3584 0.5395 0.133 Uiso 1 1 calc R
C39 C 0.3900(5) 0.3369(5) 0.5752(3) 0.0873(16) Uani 1 1 d .
C40 C 0.3646(8) 0.4315(6) 0.6178(4) 0.116(2) Uani 1 1 d .
H40 H 0.4331 0.4792 0.6204 0.139 Uiso 1 1 calc R
C41 C 0.2446(10) 0.4515(7) 0.6533(5) 0.143(3) Uani 1 1 d .
H41 H 0.2285 0.5143 0.6807 0.172 Uiso 1 1 calc R
C42 C 0.1412(7) 0.3820(6) 0.6512(4) 0.124(2) Uani 1 1 d .
H42 H 0.0569 0.3982 0.6776 0.149 Uiso 1 1 calc R
C43 C 0.1603(5) 0.2908(5) 0.6115(3) 0.0890(15) Uani 1 1 d .
H43 H 0.0894 0.2439 0.6117 0.107 Uiso 1 1 calc R
C44 C 0.2850(5) 0.2665(4) 0.5703(3) 0.0686(12) Uani 1 1 d .
C45 C -0.0730(4) 0.2511(3) 0.2121(2) 0.0562(10) Uani 1 1 d .
H45 H -0.1164 0.2280 0.1768 0.067 Uiso 1 1 calc R
C46 C -0.0781(4) 0.1788(3) 0.2834(2) 0.0558(10) Uani 1 1 d .
H46 H -0.1236 0.1074 0.2945 0.067 Uiso 1 1 calc R
C47 C 0.0441(4) 0.3096(3) 0.3169(2) 0.0614(11) Uani 1 1 d .
H47 H 0.0866 0.3332 0.3526 0.074 Uiso 1 1 calc R
C48 C 0.0502(4) 0.3814(3) 0.2452(2) 0.0543(9) Uani 1 1 d .
H48 H 0.0967 0.4524 0.2339 0.065 Uiso 1 1 calc R
Cu1 Cu 0.00450(3) 0.45668(3) 0.07183(2) 0.03645(12) Uani 1 1 d .
Cu2 Cu -0.00950(4) 0.08004(4) 0.44099(2) 0.04432(14) Uani 1 1 d .
N1 N -0.0072(3) 0.3537(2) 0.19219(16) 0.0440(6) Uani 1 1 d .
N2 N -0.0206(3) 0.2077(2) 0.33651(17) 0.0485(7) Uani 1 1 d .
O1 O 0.0616(3) 0.3957(2) -0.10296(15) 0.0576(6) Uani 1 1 d .
O2 O 0.0714(2) 0.32228(19) 0.02099(15) 0.0525(6) Uani 1 1 d .
O3 O 0.1831(2) 0.5214(2) 0.04579(14) 0.0485(6) Uani 1 1 d .
O4 O 0.1745(2) 0.5959(2) -0.07790(14) 0.0557(7) Uani 1 1 d .
O5 O 0.1003(3) -0.0185(3) 0.37430(15) 0.0686(8) Uani 1 1 d .
O6 O 0.1188(3) -0.1551(2) 0.47448(16) 0.0634(7) Uani 1 1 d .
O7 O 0.1633(3) 0.0119(2) 0.56090(15) 0.0609(7) Uani 1 1 d .
O8 O 0.1456(3) 0.1500(2) 0.46105(15) 0.0622(7) Uani 1 1 d .

loop_
_atom_site_aniso_label
_atom_site_aniso_U_11
_atom_site_aniso_U_22
_atom_site_aniso_U_33
_atom_site_aniso_U_23
_atom_site_aniso_U_13
_atom_site_aniso_U_12
C1 0.0347(17) 0.0407(18) 0.062(2) -0.0047(16) -0.0142(16) -0.0024(13)
C2 0.049(2) 0.048(2) 0.085(3) -0.014(2) -0.022(2) 0.0037(16)
C3 0.100(4) 0.071(3) 0.084(3) -0.024(3) -0.003(3) 0.020(3)
C4 0.156(7) 0.112(5) 0.127(6) -0.040(5) 0.000(5) 0.051(5)
C5 0.118(5) 0.119(6) 0.143(7) -0.069(5) -0.011(5) 0.034(4)
C6 0.080(3) 0.056(3) 0.171(6) -0.033(3) -0.054(4) 0.019(2)
C7 0.118(6) 0.063(4) 0.230(9) -0.048(5) -0.076(6) 0.040(4)
C8 0.133(6) 0.043(3) 0.232(9) -0.013(5) -0.103(7) 0.022(3)
C9 0.120(5) 0.058(3) 0.144(5) 0.016(3) -0.068(4) -0.001(3)
C10 0.074(3) 0.041(2) 0.120(4) -0.006(2) -0.048(3) 0.0015(19)
C11 0.051(2) 0.046(2) 0.109(4) -0.024(2) -0.033(2) 0.0077(17)
C12 0.0344(16) 0.0342(16) 0.0498(19) -0.0009(14) -0.0150(14) -0.0001(12)
C13 0.0348(16) 0.0332(16) 0.056(2) -0.0028(14) -0.0124(14) 0.0015(12)
C14 0.0409(19) 0.071(3) 0.060(2) -0.0055(19) -0.0146(17) -0.0031(17)
C15 0.047(2) 0.100(4) 0.074(3) -0.014(3) -0.026(2) -0.013(2)
C16 0.042(2) 0.077(3) 0.097(3) -0.017(3) -0.016(2) -0.0156(19)
C17 0.0398(19) 0.045(2) 0.079(3) -0.0073(18) -0.0034(18) -0.0039(15)
C18 0.048(2) 0.072(3) 0.098(4) -0.001(3) 0.013(2) -0.019(2)
C19 0.076(4) 0.113(4) 0.068(3) 0.008(3) 0.014(3) -0.016(3)
C20 0.066(3) 0.113(4) 0.064(3) -0.002(3) 0.001(2) -0.011(3)
C21 0.052(2) 0.074(3) 0.056(2) -0.001(2) -0.0087(18) -0.0024(19)
C22 0.0360(17) 0.0392(18) 0.059(2) -0.0056(15) -0.0067(15) 0.0002(13)
C23 0.050(2) 0.064(2) 0.046(2) -0.0091(18) -0.0147(17) -0.0068(17)
C24 0.059(2) 0.072(3) 0.051(2) -0.0033(19) -0.0192(18) -0.004(2)
C25 0.088(3) 0.075(3) 0.056(2) -0.001(2) -0.002(2) -0.001(2)
C26 0.107(5) 0.146(6) 0.061(3) 0.000(3) 0.016(3) -0.004(4)
C27 0.111(5) 0.119(5) 0.089(4) -0.036(4) -0.012(3) 0.027(4)
C28 0.066(3) 0.093(4) 0.067(3) -0.030(3) -0.015(2) 0.000(2)
C29 0.102(4) 0.084(4) 0.110(4) -0.053(3) -0.045(3) 0.017(3)
C30 0.103(4) 0.072(4) 0.137(6) -0.026(4) -0.050(4) -0.008(3)
C31 0.079(3) 0.074(3) 0.126(5) -0.029(3) -0.037(3) -0.005(3)
C32 0.055(2) 0.055(2) 0.075(3) -0.004(2) -0.020(2) -0.0070(18)
C33 0.057(2) 0.072(3) 0.066(3) -0.016(2) -0.029(2) -0.003(2)
C34 0.048(2) 0.054(2) 0.0435(18) 0.0048(16) -0.0149(16) -0.0096(16)
C35 0.051(2) 0.068(3) 0.056(2) 0.0168(19) -0.0256(18) -0.0109(18)
C36 0.065(3) 0.090(3) 0.081(3) 0.011(3) -0.026(2) -0.003(2)
C37 0.054(3) 0.140(5) 0.100(4) 0.023(4) -0.024(3) -0.014(3)
C38 0.088(4) 0.134(6) 0.110(5) 0.031(4) -0.057(4) -0.054(4)
C39 0.083(4) 0.091(4) 0.095(4) 0.016(3) -0.054(3) -0.034(3)
C40 0.139(6) 0.098(5) 0.138(6) -0.007(4) -0.089(5) -0.046(4)
C41 0.189(8) 0.126(6) 0.154(7) -0.048(5) -0.099(7) -0.022(6)
C42 0.125(5) 0.136(6) 0.145(6) -0.065(5) -0.069(5) 0.007(4)
C43 0.088(4) 0.100(4) 0.092(4) -0.030(3) -0.038(3) -0.014(3)
C44 0.072(3) 0.070(3) 0.071(3) 0.005(2) -0.040(2) -0.025(2)
C45 0.068(2) 0.055(2) 0.048(2) 0.0150(16) -0.0328(18) -0.0208(18)
C46 0.071(2) 0.048(2) 0.048(2) 0.0180(16) -0.0302(18) -0.0238(18)
C47 0.083(3) 0.058(2) 0.046(2) 0.0091(17) -0.032(2) -0.023(2)
C48 0.071(2) 0.0414(19) 0.050(2) 0.0074(15) -0.0233(18) -0.0160(17)
Cu1 0.0350(2) 0.0363(2) 0.0351(2) 0.00889(15) -0.01291(16) -0.00327(15)
Cu2 0.0509(3) 0.0461(2) 0.0342(2) 0.01065(17) -0.01861(18) -0.00847(18)
N1 0.0472(16) 0.0433(15) 0.0388(14) 0.0112(11) -0.0176(12) -0.0051(12)
N2 0.0587(18) 0.0467(16) 0.0397(14) 0.0084(12) -0.0215(13) -0.0093(13)
O1 0.0707(17) 0.0512(15) 0.0491(14) -0.0044(12) -0.0148(13) 0.0132(12)
O2 0.0694(17) 0.0362(12) 0.0557(15) -0.0033(11) -0.0255(13) 0.0090(11)
O3 0.0393(12) 0.0549(14) 0.0478(13) 0.0093(11) -0.0158(10) -0.0101(10)
O4 0.0400(13) 0.0701(17) 0.0501(14) 0.0177(12) -0.0165(11) -0.0145(11)
O5 0.087(2) 0.0684(18) 0.0474(15) -0.0025(13) -0.0168(14) 0.0125(15)
O6 0.0754(19) 0.0633(17) 0.0495(15) -0.0024(13) -0.0172(13) 0.0102(14)
O7 0.0681(17) 0.0576(15) 0.0579(15) 0.0156(12) -0.0331(13) -0.0213(13)
O8 0.0675(17) 0.0622(16) 0.0562(15) 0.0192(12) -0.0330(13) -0.0231(13)

loop_
_atom_type_symbol
_atom_type_description
_atom_type_scat_dispersion_real
_atom_type_scat_dispersion_imag
_atom_type_scat_source
C C 0.0033 0.0016 'International Tables Vol C Tables 4.2.6.8 and 6.1.1.4'
H H 0.0000 0.0000 'International Tables Vol C Tables 4.2.6.8 and 6.1.1.4'
N N 0.0061 0.0033 'International Tables Vol C Tables 4.2.6.8 and 6.1.1.4'
O O 0.0106 0.0060 'International Tables Vol C Tables 4.2.6.8 and 6.1.1.4'
Cu Cu 0.3201 1.2651 'International Tables Vol C Tables 4.2.6.8 and 6.1.1.4'

loop_
_geom_angle_atom_site_label_1
_geom_angle_atom_site_label_2
_geom_angle_atom_site_label_3
_geom_angle
_geom_angle_site_symmetry_1
_geom_angle_site_symmetry_3
O1 C1 O2 124.0(3) . .
O1 C1 C2 116.9(3) . .
O2 C1 C2 119.0(3) . .
C3 C2 C11 119.6(4) . .
C3 C2 C1 116.1(4) . .
C11 C2 C1 124.3(4) . .
C2 C3 C4 123.6(6) . .
C5 C4 C3 117.9(7) . .
C4 C5 C6 122.8(6) . .
C7 C6 C5 122.6(6) . .
C7 C6 C11 118.2(7) . .
C5 C6 C11 119.2(5) . .
C8 C7 C6 121.9(6) . .
C7 C8 C9 120.7(6) . .
C10 C9 C8 118.6(6) . .
C9 C10 C11 122.0(5) . .
C10 C11 C2 124.6(4) . .
C10 C11 C6 118.5(5) . .
C2 C11 C6 116.9(5) . .
O4 C12 O3 124.4(3) . .
O4 C12 C13 118.2(3) . .
O3 C12 C13 117.4(3) . .
C14 C13 C22 119.0(3) . .
C14 C13 C12 117.0(3) . .
C22 C13 C12 123.9(3) . .
C13 C14 C15 121.9(4) . .
C16 C15 C14 120.1(4) . .
C15 C16 C17 120.8(4) . .
C16 C17 C22 120.1(3) . .
C16 C17 C18 121.5(4) . .
C22 C17 C18 118.4(4) . .
C19 C18 C17 122.5(4) . .
C18 C19 C20 120.0(4) . .
C21 C20 C19 120.9(5) . .
C20 C21 C22 121.0(4) . .
C21 C22 C17 117.3(3) . .
C21 C22 C13 124.8(3) . .
C17 C22 C13 117.9(3) . .
O5 C23 O6 125.0(4) . .
O5 C23 C24 116.8(3) . .
O6 C23 C24 118.2(4) . .
C25 C24 C33 120.3(4) . .
C25 C24 C23 117.0(4) . .
C33 C24 C23 122.6(3) . .
C24 C25 C26 121.5(5) . .
C27 C26 C25 119.3(5) . .
C26 C27 C28 120.8(5) . .
C27 C28 C33 120.5(5) . .
C27 C28 C29 121.5(5) . .
C33 C28 C29 117.9(5) . .
C30 C29 C28 122.4(5) . .
C29 C30 C31 118.6(6) . .
C30 C31 C32 123.1(6) . .
C31 C32 C33 120.3(5) . .
C32 C33 C24 125.1(4) . .
C32 C33 C28 117.4(4) . .
C24 C33 C28 117.5(4) . .
O8 C34 O7 125.2(3) . .
O8 C34 C35 116.8(3) . .
O7 C34 C35 118.0(3) . .
C36 C35 C44 120.3(4) . .
C36 C35 C34 120.6(4) . .
C44 C35 C34 119.1(4) . .
C35 C36 C37 119.4(5) . .
C38 C37 C36 119.1(5) . .
C37 C38 C39 123.6(5) . .
C38 C39 C44 118.1(6) . .
C38 C39 C40 122.2(5) . .
C44 C39 C40 119.7(6) . .
C41 C40 C39 119.5(6) . .
C40 C41 C42 121.7(7) . .
C43 C42 C41 121.0(7) . .
C42 C43 C44 120.4(5) . .
C43 C44 C39 117.5(5) . .
C43 C44 C35 123.0(4) . .
C39 C44 C35 119.4(5) . .
N1 C45 C46 121.7(3) . .
N2 C46 C45 122.0(3) . .
N2 C47 C48 121.6(3) . .
N1 C48 C47 122.4(3) . .
O3 Cu1 O1 89.79(11) . 2_565
O3 Cu1 O2 89.19(10) . .
O1 Cu1 O2 169.74(10) 2_565 .
O3 Cu1 O4 169.61(9) . 2_565
O1 Cu1 O4 89.70(12) 2_565 2_565
O2 Cu1 O4 89.47(11) . 2_565
O3 Cu1 N1 99.63(10) . .
O1 Cu1 N1 99.85(11) 2_565 .
O2 Cu1 N1 90.39(10) . .
O4 Cu1 N1 90.68(9) 2_565 .
O3 Cu1 Cu1 88.39(7) . 2_565
O1 Cu1 Cu1 87.05(8) 2_565 2_565
O2 Cu1 Cu1 82.71(7) . 2_565
O4 Cu1 Cu1 81.22(7) 2_565 2_565
N1 Cu1 Cu1 169.37(8) . 2_565
O5 Cu2 O6 168.80(11) . 2_556
O5 Cu2 O7 89.19(13) . 2_556
O6 Cu2 O7 89.43(12) 2_556 2_556
O5 Cu2 O8 90.53(13) . .
O6 Cu2 O8 88.72(12) 2_556 .
O7 Cu2 O8 169.02(10) 2_556 .
O5 Cu2 N2 92.19(12) . .
O6 Cu2 N2 98.99(11) 2_556 .
O7 Cu2 N2 93.70(10) 2_556 .
O8 Cu2 N2 97.28(10) . .
O5 Cu2 Cu2 84.40(8) . 2_556
O6 Cu2 Cu2 84.41(8) 2_556 2_556
O7 Cu2 Cu2 85.49(7) 2_556 2_556
O8 Cu2 Cu2 83.56(7) . 2_556
N2 Cu2 Cu2 176.51(9) . 2_556
C48 N1 C45 115.9(3) . .
C48 N1 Cu1 125.9(2) . .
C45 N1 Cu1 118.1(2) . .
C46 N2 C47 116.3(3) . .
C46 N2 Cu2 120.2(2) . .
C47 N2 Cu2 122.8(2) . .
C1 O1 Cu1 120.8(2) . 2_565
C1 O2 Cu1 125.3(2) . .
C12 O3 Cu1 119.1(2) . .
C12 O4 Cu1 126.9(2) . 2_565
C23 O5 Cu2 123.5(2) . .
C23 O6 Cu2 122.6(3) . 2_556
C34 O7 Cu2 121.9(2) . 2_556
C34 O8 Cu2 123.8(2) . .

loop_
_geom_bond_atom_site_label_1
_geom_bond_atom_site_label_2
_geom_bond_distance
_geom_bond_site_symmetry_2
C1 O1 1.251(4) .
C1 O2 1.264(4) .
C1 C2 1.503(5) .
C2 C3 1.369(6) .
C2 C11 1.425(6) .
C3 C4 1.407(7) .
C4 C5 1.319(9) .
C5 C6 1.434(9) .
C6 C7 1.412(9) .
C6 C11 1.437(7) .
C7 C8 1.373(10) .
C8 C9 1.418(9) .
C9 C10 1.387(6) .
C10 C11 1.423(6) .
C12 O4 1.250(4) .
C12 O3 1.255(4) .
C12 C13 1.498(4) .
C13 C14 1.372(5) .
C13 C22 1.431(5) .
C14 C15 1.407(5) .
C15 C16 1.340(6) .
C16 C17 1.407(6) .
C17 C22 1.427(5) .
C17 C18 1.438(6) .
C18 C19 1.324(7) .
C19 C20 1.390(7) .
C20 C21 1.385(5) .
C21 C22 1.422(5) .
C23 O5 1.246(4) .
C23 O6 1.248(4) .
C23 C24 1.510(5) .
C24 C25 1.367(5) .
C24 C33 1.417(6) .
C25 C26 1.407(7) .
C26 C27 1.368(8) .
C27 C28 1.391(7) .
C28 C33 1.429(6) .
C28 C29 1.435(7) .
C29 C30 1.332(7) .
C30 C31 1.358(8) .
C31 C32 1.370(6) .
C32 C33 1.402(6) .
C34 O8 1.247(4) .
C34 O7 1.249(4) .
C34 C35 1.501(5) .
C35 C36 1.360(6) .
C35 C44 1.416(6) .
C36 C37 1.431(7) .
C37 C38 1.343(8) .
C38 C39 1.366(8) .
C39 C44 1.413(6) .
C39 C40 1.415(9) .
C40 C41 1.305(10) .
C41 C42 1.376(9) .
C42 C43 1.348(7) .
C43 C44 1.388(7) .
C45 N1 1.335(4) .
C45 C46 1.371(4) .
C46 N2 1.318(4) .
C47 N2 1.323(4) .
C47 C48 1.375(5) .
C48 N1 1.310(4) .
Cu1 O3 1.955(2) .
Cu1 O1 1.961(2) 2_565
Cu1 O2 1.966(2) .
Cu1 O4 1.968(2) 2_565
Cu1 N1 2.216(2) .
Cu1 Cu1 2.5708(7) 2_565
Cu2 O5 1.940(3) .
Cu2 O6 1.956(3) 2_556
Cu2 O7 1.964(2) 2_556
Cu2 O8 1.972(2) .
Cu2 N2 2.184(3) .
Cu2 Cu2 2.5916(7) 2_556
O1 Cu1 1.961(2) 2_565
O4 Cu1 1.968(2) 2_565
O6 Cu2 1.956(3) 2_556
O7 Cu2 1.964(2) 2_556

loop_
_geom_torsion_atom_site_label_1
_geom_torsion_atom_site_label_2
_geom_torsion_atom_site_label_3
_geom_torsion_atom_site_label_4
_geom_torsion
_geom_torsion_site_symmetry_1
_geom_torsion_site_symmetry_4
O1 C1 C2 C3 17.4(5) . .
O2 C1 C2 C3 -161.8(4) . .
O1 C1 C2 C11 -163.9(3) . .
O2 C1 C2 C11 16.9(5) . .
C11 C2 C3 C4 -1.4(8) . .
C1 C2 C3 C4 177.4(5) . .
C2 C3 C4 C5 -0.1(11) . .
C3 C4 C5 C6 0.9(12) . .
C4 C5 C6 C7 177.4(7) . .
C4 C5 C6 C11 -0.2(10) . .
C5 C6 C7 C8 -178.5(7) . .
C11 C6 C7 C8 -0.9(10) . .
C6 C7 C8 C9 1.1(11) . .
C7 C8 C9 C10 0.2(10) . .
C8 C9 C10 C11 -1.8(7) . .
C9 C10 C11 C2 -179.8(4) . .
C9 C10 C11 C6 2.0(6) . .
C3 C2 C11 C10 -176.2(4) . .
C1 C2 C11 C10 5.1(6) . .
C3 C2 C11 C6 2.0(6) . .
C1 C2 C11 C6 -176.7(4) . .
C7 C6 C11 C10 -0.6(7) . .
C5 C6 C11 C10 177.0(5) . .
C7 C6 C11 C2 -178.9(5) . .
C5 C6 C11 C2 -1.3(7) . .
O4 C12 C13 C14 166.8(3) . .
O3 C12 C13 C14 -11.6(5) . .
O4 C12 C13 C22 -10.9(5) . .
O3 C12 C13 C22 170.7(3) . .
C22 C13 C14 C15 1.6(6) . .
C12 C13 C14 C15 -176.2(3) . .
C13 C14 C15 C16 0.8(7) . .
C14 C15 C16 C17 -1.3(7) . .
C15 C16 C17 C22 -0.8(6) . .
C15 C16 C17 C18 179.2(4) . .
C16 C17 C18 C19 -179.9(5) . .
C22 C17 C18 C19 0.1(7) . .
C17 C18 C19 C20 -2.0(8) . .
C18 C19 C20 C21 1.4(8) . .
C19 C20 C21 C22 1.1(7) . .
C20 C21 C22 C17 -2.9(6) . .
C20 C21 C22 C13 176.2(4) . .
C16 C17 C22 C21 -177.7(4) . .
C18 C17 C22 C21 2.3(5) . .
C16 C17 C22 C13 3.1(5) . .
C18 C17 C22 C13 -176.9(3) . .
C14 C13 C22 C21 177.4(4) . .
C12 C13 C22 C21 -5.0(5) . .
C14 C13 C22 C17 -3.5(5) . .
C12 C13 C22 C17 174.1(3) . .
O5 C23 C24 C25 26.2(5) . .
O6 C23 C24 C25 -152.6(4) . .
O5 C23 C24 C33 -155.6(4) . .
O6 C23 C24 C33 25.6(5) . .
C33 C24 C25 C26 -2.4(7) . .
C23 C24 C25 C26 175.8(5) . .
C24 C25 C26 C27 1.9(9) . .
C25 C26 C27 C28 -0.1(10) . .
C26 C27 C28 C33 -1.1(9) . .
C26 C27 C28 C29 -179.6(6) . .
C27 C28 C29 C30 177.7(6) . .
C33 C28 C29 C30 -0.9(8) . .
C28 C29 C30 C31 4.0(9) . .
C29 C30 C31 C32 -3.8(8) . .
C30 C31 C32 C33 0.4(7) . .
C31 C32 C33 C24 -179.0(4) . .
C31 C32 C33 C28 2.7(6) . .
C25 C24 C33 C32 -177.1(4) . .
C23 C24 C33 C32 4.8(6) . .
C25 C24 C33 C28 1.2(6) . .
C23 C24 C33 C28 -176.9(4) . .
C27 C28 C33 C32 179.0(5) . .
C29 C28 C33 C32 -2.4(6) . .
C27 C28 C33 C24 0.6(7) . .
C29 C28 C33 C24 179.2(4) . .
O8 C34 C35 C36 -96.1(5) . .
O7 C34 C35 C36 84.9(5) . .
O8 C34 C35 C44 82.0(5) . .
O7 C34 C35 C44 -97.0(4) . .
C44 C35 C36 C37 -2.1(6) . .
C34 C35 C36 C37 176.0(4) . .
C35 C36 C37 C38 0.1(8) . .
C36 C37 C38 C39 1.4(9) . .
C37 C38 C39 C44 -0.7(9) . .
C37 C38 C39 C40 -179.5(6) . .
C38 C39 C40 C41 -180.0(7) . .
C44 C39 C40 C41 1.2(10) . .
C39 C40 C41 C42 0.7(12) . .
C40 C41 C42 C43 -0.6(13) . .
C41 C42 C43 C44 -1.3(10) . .
C42 C43 C44 C39 3.1(8) . .
C42 C43 C44 C35 -177.5(5) . .
C38 C39 C44 C43 178.1(5) . .
C40 C39 C44 C43 -3.1(7) . .
C38 C39 C44 C35 -1.4(7) . .
C40 C39 C44 C35 177.5(5) . .
C36 C35 C44 C43 -176.7(4) . .
C34 C35 C44 C43 5.2(6) . .
C36 C35 C44 C39 2.8(6) . .
C34 C35 C44 C39 -175.4(4) . .
N1 C45 C46 N2 1.3(7) . .
N2 C47 C48 N1 0.0(7) . .
C47 C48 N1 C45 0.3(6) . .
C47 C48 N1 Cu1 -176.3(3) . .
C46 C45 N1 C48 -0.9(6) . .
C46 C45 N1 Cu1 175.9(3) . .
O3 Cu1 N1 C48 33.9(3) . .
O1 Cu1 N1 C48 -57.6(3) 2_565 .
O2 Cu1 N1 C48 123.1(3) . .
O4 Cu1 N1 C48 -147.4(3) 2_565 .
Cu1 Cu1 N1 C48 172.5(3) 2_565 .
O3 Cu1 N1 C45 -142.6(3) . .
O1 Cu1 N1 C45 125.9(3) 2_565 .
O2 Cu1 N1 C45 -53.4(3) . .
O4 Cu1 N1 C45 36.1(3) 2_565 .
Cu1 Cu1 N1 C45 -4.1(6) 2_565 .
C45 C46 N2 C47 -0.9(6) . .
C45 C46 N2 Cu2 -171.7(3) . .
C48 C47 N2 C46 0.3(6) . .
C48 C47 N2 Cu2 170.8(3) . .
O5 Cu2 N2 C46 64.6(3) . .
O6 Cu2 N2 C46 -114.7(3) 2_556 .
O7 Cu2 N2 C46 -24.7(3) 2_556 .
O8 Cu2 N2 C46 155.4(3) . .
Cu2 Cu2 N2 C46 51.8(14) 2_556 .
O5 Cu2 N2 C47 -105.5(3) . .
O6 Cu2 N2 C47 75.1(3) 2_556 .
O7 Cu2 N2 C47 165.1(3) 2_556 .
O8 Cu2 N2 C47 -14.7(3) . .
Cu2 Cu2 N2 C47 -118.4(12) 2_556 .
O2 C1 O1 Cu1 4.9(5) . 2_565
C2 C1 O1 Cu1 -174.3(2) . 2_565
O1 C1 O2 Cu1 -4.0(5) . .
C2 C1 O2 Cu1 175.1(2) . .
O3 Cu1 O2 C1 -87.2(3) . .
O1 Cu1 O2 C1 -2.9(7) 2_565 .
O4 Cu1 O2 C1 82.5(3) 2_565 .
N1 Cu1 O2 C1 173.1(3) . .
Cu1 Cu1 O2 C1 1.2(3) 2_565 .
O4 C12 O3 Cu1 1.8(5) . .
C13 C12 O3 Cu1 -179.9(2) . .
O1 Cu1 O3 C12 -87.9(3) 2_565 .
O2 Cu1 O3 C12 81.9(3) . .
O4 Cu1 O3 C12 -0.7(7) 2_565 .
N1 Cu1 O3 C12 172.2(2) . .
Cu1 Cu1 O3 C12 -0.8(2) 2_565 .
O3 C12 O4 Cu1 -2.0(5) . 2_565
C13 C12 O4 Cu1 179.7(2) . 2_565
O6 C23 O5 Cu2 -1.7(6) . .
C24 C23 O5 Cu2 179.6(2) . .
O6 Cu2 O5 C23 -2.3(8) 2_556 .
O7 Cu2 O5 C23 -85.2(3) 2_556 .
O8 Cu2 O5 C23 83.8(3) . .
N2 Cu2 O5 C23 -178.9(3) . .
Cu2 Cu2 O5 C23 0.3(3) 2_556 .
O5 C23 O6 Cu2 2.4(5) . 2_556
C24 C23 O6 Cu2 -179.0(2) . 2_556
O8 C34 O7 Cu2 -3.6(6) . 2_556
C35 C34 O7 Cu2 175.4(3) . 2_556
O7 C34 O8 Cu2 2.5(6) . .
C35 C34 O8 Cu2 -176.5(3) . .
O5 Cu2 O8 C34 -84.8(3) . .
O6 Cu2 O8 C34 84.1(3) 2_556 .
O7 Cu2 O8 C34 3.7(8) 2_556 .
N2 Cu2 O8 C34 -177.0(3) . .
Cu2 Cu2 O8 C34 -0.5(3) 2_556 .
